data_4507501
loop_
_publ_author_name
'Rodr\'iguez-Hermida, Sabina'
'Lago, Ana B.'
'Ca\~nadillas-Delgado, Laura'
'Carballo, Rosa'
'V\'azquez-L\'opez, Ezequiel M.'

_publ_section_title
;
 Solid-State Coordinative Behavior of a New Asymmetrical Bis-hydrazone
 Ligand Containing Two Different Binding Pockets
;
_journal_issue 3
_journal_name_full 'Crystal Growth &amp; Design'
_journal_page_first 1193
_journal_paper_doi 10.1021/cg301628q
_journal_volume 13
_journal_year 2013
_chemical_formula_sum 'C50 H46 Cu2 N10 O10'
_chemical_formula_weight 1074.05
_chemical_name_systematic
;
 ?
;
_space_group_IT_number 2
_symmetry_cell_setting triclinic
_symmetry_space_group_name_Hall '-P 1'
_symmetry_space_group_name_H-M 'P -1'
_atom_sites_solution_hydrogens geom
_atom_sites_solution_primary direct
_atom_sites_solution_secondary difmap
_audit_creation_method SHELXL-97
_cell_angle_alpha 111.03(3)
_cell_angle_beta 96.96(3)
_cell_angle_gamma 93.92(3)
_cell_formula_units_Z 2
_cell_length_a 10.808(2)
_cell_length_b 14.539(3)
_cell_length_c 16.626(3)
_cell_measurement_temperature 100(2)
_cell_volume 2402.9(10)
_computing_cell_refinement HKL2000
_computing_data_collection HKL2000
_computing_data_reduction HKL2000
_computing_molecular_graphics Mercury
_computing_publication_material Mercury
_computing_structure_refinement 'SHELXL-97 (Sheldrick, 2008)'
_computing_structure_solution 'SHELXS-97 (Sheldrick, 2008)'
_diffrn_ambient_temperature 100(2)
_diffrn_measured_fraction_theta_full 0.952
_diffrn_measured_fraction_theta_max 0.752
_diffrn_measurement_device_type 'Bruker APEX-II CCD'
_diffrn_measurement_method '\f and \w scans'
_diffrn_radiation_monochromator graphite
_diffrn_radiation_source 'fine-focus sealed tube'
_diffrn_radiation_type synchrotron
_diffrn_radiation_wavelength 0.75130
_diffrn_reflns_av_R_equivalents 0.0504
_diffrn_reflns_av_sigmaI/netI 0.0266
_diffrn_reflns_limit_h_max 15
_diffrn_reflns_limit_h_min -15
_diffrn_reflns_limit_k_max 20
_diffrn_reflns_limit_k_min -20
_diffrn_reflns_limit_l_max 24
_diffrn_reflns_limit_l_min -24
_diffrn_reflns_number 107751
_diffrn_reflns_theta_full 26.00
_diffrn_reflns_theta_max 34.02
_diffrn_reflns_theta_min 2.49
_exptl_absorpt_coefficient_mu 0.956
_exptl_absorpt_correction_type none
_exptl_crystal_colour yellow
_exptl_crystal_density_diffrn 1.485
_exptl_crystal_density_method 'not measured'
_exptl_crystal_description prism
_exptl_crystal_F_000 1108
_exptl_crystal_size_max 0.10
_exptl_crystal_size_mid 0.09
_exptl_crystal_size_min 0.08
_refine_diff_density_max 0.755
_refine_diff_density_min -1.325
_refine_diff_density_rms 0.090
_refine_ls_extinction_coef 0.067(3)
_refine_ls_extinction_expression Fc^*^=kFc[1+0.001xFc^2^\l^3^/sin(2\q)]^-1/4^
_refine_ls_extinction_method SHELXL
_refine_ls_goodness_of_fit_ref 1.078
_refine_ls_hydrogen_treatment mixed
_refine_ls_matrix_type full
_refine_ls_number_parameters 662
_refine_ls_number_reflns 12485
_refine_ls_number_restraints 0
_refine_ls_restrained_S_all 1.078
_refine_ls_R_factor_all 0.0519
_refine_ls_R_factor_gt 0.0507
_refine_ls_shift/su_max 0.002
_refine_ls_shift/su_mean 0.000
_refine_ls_structure_factor_coef Fsqd
_refine_ls_weighting_details 'calc w=1/[\s^2^(Fo^2^)+(0.1019P)^2^+1.0871P] where P=(Fo^2^+2Fc^2^)/3'
_refine_ls_weighting_scheme calc
_refine_ls_wR_factor_gt 0.1450
_refine_ls_wR_factor_ref 0.1467
_reflns_number_gt 11904
_reflns_number_total 12485
_reflns_threshold_expression >2sigma(I)
_cod_data_source_file cg301628q_si_002.cif
_cod_data_source_block 2c.2H2O.2dmf
_cod_depositor_comments
;
The following automatic conversions were performed:

'_symmetry_cell_setting' value 'Triclinic' changed to 'triclinic'
according to /home/saulius/struct/CIF-dictionaries/cif_core.dic
dictionary named 'cif_core.dic' version 2.4.2 from 2011-04-26.

Automatic conversion script
Id: cif_fix_values 1891 2012-01-12 08:04:46Z andrius 
;
_cod_original_cell_volume 2402.8(8)
_cod_original_sg_symbol_H-M P-1
_cod_database_code 4507501

loop_
_symmetry_equiv_pos_as_xyz
'x, y, z'
'-x, -y, -z'

loop_
_atom_site_label
_atom_site_type_symbol
_atom_site_fract_x
_atom_site_fract_y
_atom_site_fract_z
_atom_site_U_iso_or_equiv
_atom_site_adp_type
_atom_site_occupancy
_atom_site_symmetry_multiplicity
_atom_site_calc_flag
_atom_site_refinement_flags
Cu1 Cu 0.41515(2) 0.924430(15) 0.726697(13) 0.02397(9) Uani 1 1 d .
Cu2 Cu 0.788212(18) 0.652293(14) 0.289775(13) 0.02124(9) Uani 1 1 d .
O3C O 0.66741(12) 0.68022(9) 0.36708(8) 0.0242(2) Uani 1 1 d .
O3A O 0.26350(12) 0.90215(9) 0.64714(9) 0.0278(3) Uani 1 1 d .
O6B O -0.29353(12) 0.51305(9) 0.23051(8) 0.0235(2) Uani 1 1 d .
O6C O 0.90800(12) 0.63870(9) 0.20985(8) 0.0262(3) Uani 1 1 d .
O6A O 0.56537(13) 0.93599(9) 0.80776(8) 0.0271(3) Uani 1 1 d .
O6D O 0.37188(13) 1.05555(9) 0.79842(9) 0.0285(3) Uani 1 1 d .
N5C N 0.84783(13) 0.79161(10) 0.32256(9) 0.0222(3) Uani 1 1 d .
N5B N -0.09504(14) 0.54234(10) 0.35272(9) 0.0235(3) Uani 1 1 d .
N5A N 0.44210(14) 0.78672(11) 0.68646(9) 0.0229(3) Uani 1 1 d .
N5D N 0.51388(14) 1.03875(10) 0.67453(9) 0.0227(3) Uani 1 1 d .
N6C N 0.93880(14) 0.81071(11) 0.27615(10) 0.0252(3) Uani 1 1 d .
N6B N -0.14764(14) 0.44768(11) 0.29683(10) 0.0243(3) Uani 1 1 d .
N6A N 0.55056(14) 0.76669(11) 0.72942(9) 0.0243(3) Uani 1 1 d .
N6D N 0.49355(14) 1.13076(11) 0.73237(9) 0.0240(3) Uani 1 1 d .
C1CD C 0.55096(16) 0.77070(12) 0.47230(11) 0.0239(3) Uani 1 1 d .
H1CD H 0.5004 0.7110 0.4640 0.029 Uiso 1 1 calc R
C1AB C 0.09559(18) 0.81600(13) 0.53755(12) 0.0286(4) Uani 1 1 d .
H1AB H 0.0653 0.8773 0.5424 0.034 Uiso 1 1 calc R
C2CD C 0.69114(16) 0.94816(12) 0.49540(11) 0.0227(3) Uani 1 1 d .
H2CD H 0.7369 1.0093 0.5021 0.027 Uiso 1 1 calc R
C2AB C 0.18220(17) 0.63508(13) 0.51983(11) 0.0254(3) Uani 1 1 d .
H2AB H 0.2114 0.5730 0.5133 0.030 Uiso 1 1 calc R
C3C C 0.64866(15) 0.76747(12) 0.42152(10) 0.0211(3) Uani 1 1 d .
C3D C 0.52838(16) 0.85831(13) 0.53291(11) 0.0234(3) Uani 1 1 d .
H3D H 0.4618 0.8581 0.5653 0.028 Uiso 1 1 calc R
C3A C 0.20886(16) 0.81674(13) 0.59147(11) 0.0249(3) Uani 1 1 d .
C3B C 0.02899(18) 0.72956(14) 0.47891(12) 0.0289(4) Uani 1 1 d .
H3B H -0.0466 0.7320 0.4444 0.035 Uiso 1 1 calc R
C4C C 0.71655(15) 0.85975(12) 0.43190(10) 0.0213(3) Uani 1 1 d .
C4D C 0.60134(16) 0.94852(12) 0.54835(10) 0.0222(3) Uani 1 1 d .
C4B C 0.07092(17) 0.63679(13) 0.46897(11) 0.0256(3) Uani 1 1 d .
C4A C 0.25289(16) 0.72271(12) 0.58083(11) 0.0238(3) Uani 1 1 d .
C5C C 0.81024(16) 0.86728(13) 0.37886(11) 0.0238(3) Uani 1 1 d .
H5C H 0.8463 0.9317 0.3858 0.029 Uiso 1 1 calc R
C5B C 0.00250(17) 0.54421(13) 0.40679(11) 0.0261(3) Uani 1 1 d .
H5B H 0.0302 0.4833 0.4058 0.031 Uiso 1 1 calc R
C5D C 0.58178(16) 1.04068(12) 0.61677(11) 0.0231(3) Uani 1 1 d .
H5D H 0.6196 1.1024 0.6185 0.028 Uiso 1 1 calc R
C5A C 0.36736(17) 0.71222(13) 0.62996(11) 0.0242(3) Uani 1 1 d .
H5A H 0.3888 0.6472 0.6202 0.029 Uiso 1 1 calc R
C6B C -0.24768(15) 0.43913(12) 0.23711(10) 0.0216(3) Uani 1 1 d .
C6C C 0.96117(16) 0.72541(13) 0.21953(11) 0.0239(3) Uani 1 1 d .
C6A C 0.60551(17) 0.85083(13) 0.79188(11) 0.0247(3) Uani 1 1 d .
C6D C 0.41829(16) 1.13257(13) 0.79158(11) 0.0238(3) Uani 1 1 d .
C7C C 1.05438(16) 0.73018(14) 0.16191(12) 0.0265(3) Uani 1 1 d .
C7B C -0.30540(15) 0.33764(12) 0.17776(10) 0.0225(3) Uani 1 1 d .
C7A C 0.71860(17) 0.84664(13) 0.85035(11) 0.0257(3) Uani 1 1 d .
C7D C 0.38752(17) 1.23007(13) 0.84911(11) 0.0256(3) Uani 1 1 d .
C8B C -0.42121(16) 0.32906(13) 0.12700(11) 0.0250(3) Uani 1 1 d .
H8B H -0.4601 0.3869 0.1313 0.030 Uiso 1 1 calc R
C8A C 0.75878(18) 0.92881(15) 0.92794(12) 0.0301(4) Uani 1 1 d .
H8A H 0.7152 0.9857 0.9409 0.036 Uiso 1 1 calc R
C8D C 0.28998(18) 1.22899(15) 0.89670(12) 0.0300(4) Uani 1 1 d .
H8D H 0.2458 1.1676 0.8910 0.036 Uiso 1 1 calc R
C8C C 1.06101(19) 0.64670(15) 0.08820(13) 0.0321(4) Uani 1 1 d .
H8C H 1.0067 0.5874 0.0755 0.038 Uiso 1 1 calc R
C9B C -0.48019(17) 0.23668(14) 0.07026(12) 0.0285(3) Uani 1 1 d .
H9B H -0.5594 0.2316 0.0362 0.034 Uiso 1 1 calc R
C9A C 0.8619(2) 0.92752(17) 0.98599(13) 0.0357(4) Uani 1 1 d .
H9A H 0.8871 0.9828 1.0391 0.043 Uiso 1 1 calc R
C9D C 0.2576(2) 1.31792(16) 0.95255(13) 0.0342(4) Uani 1 1 d .
H9D H 0.1919 1.3173 0.9855 0.041 Uiso 1 1 calc R
C9C C 1.1473(2) 0.65024(17) 0.03317(14) 0.0375(4) Uani 1 1 d .
H9C H 1.1507 0.5937 -0.0175 0.045 Uiso 1 1 calc R
C10B C -0.42404(19) 0.15201(14) 0.06311(13) 0.0317(4) Uani 1 1 d .
H10B H -0.4639 0.0889 0.0236 0.038 Uiso 1 1 calc R
C10D C 0.3212(2) 1.40721(15) 0.96012(13) 0.0353(4) Uani 1 1 d .
H10D H 0.2994 1.4678 0.9987 0.042 Uiso 1 1 calc R
C10A C 0.9281(2) 0.84636(17) 0.96695(14) 0.0364(4) Uani 1 1 d .
H10A H 0.9989 0.8459 1.0067 0.044 Uiso 1 1 calc R
C10C C 1.2281(2) 0.73621(18) 0.05232(15) 0.0377(5) Uani 1 1 d .
H10C H 1.2874 0.7381 0.0150 0.045 Uiso 1 1 calc R
C11C C 1.22267(19) 0.81971(17) 0.12593(14) 0.0344(4) Uani 1 1 d .
H11C H 1.2783 0.8784 0.1390 0.041 Uiso 1 1 calc R
C11D C 0.4163(2) 1.40848(14) 0.91180(13) 0.0360(4) Uani 1 1 d .
H11D H 0.4582 1.4701 0.9162 0.043 Uiso 1 1 calc R
C11A C 0.8906(2) 0.76515(16) 0.88935(14) 0.0350(4) Uani 1 1 d .
H11A H 0.9372 0.7099 0.8755 0.042 Uiso 1 1 calc R
C11B C -0.3093(2) 0.15965(14) 0.11391(14) 0.0355(4) Uani 1 1 d .
H11B H -0.2712 0.1014 0.1097 0.043 Uiso 1 1 calc R
C12B C -0.24936(19) 0.25200(14) 0.17102(13) 0.0308(4) Uani 1 1 d .
H12B H -0.1705 0.2567 0.2053 0.037 Uiso 1 1 calc R
C12C C 1.13524(17) 0.81690(15) 0.18043(13) 0.0291(3) Uani 1 1 d .
H12C H 1.1306 0.8741 0.2303 0.035 Uiso 1 1 calc R
C12A C 0.78508(18) 0.76454(14) 0.83185(12) 0.0298(4) Uani 1 1 d .
H12A H 0.7584 0.7080 0.7799 0.036 Uiso 1 1 calc R
C12D C 0.4509(2) 1.31979(14) 0.85660(12) 0.0314(4) Uani 1 1 d .
H12D H 0.5175 1.3208 0.8244 0.038 Uiso 1 1 calc R
O1W O 0.60124(17) 0.53039(11) 0.42803(10) 0.0380(3) Uani 1 1 d .
O2W O 0.63397(16) 0.58649(12) 0.61119(10) 0.0383(3) Uani 1 1 d .
O1S O 0.00328(14) 0.30039(11) 0.31047(10) 0.0352(3) Uani 1 1 d .
N1S N 0.07829(16) 0.15559(13) 0.30356(11) 0.0301(3) Uani 1 1 d .
C1S C 0.07835(19) 0.25379(15) 0.33638(13) 0.0321(4) Uani 1 1 d .
H1S H 0.1421 0.2909 0.3840 0.039 Uiso 1 1 calc R
C11S C -0.0160(2) 0.09202(17) 0.23105(15) 0.0394(5) Uani 1 1 d .
H11E H -0.0675 0.0484 0.2505 0.059 Uiso 1 1 calc R
H11F H 0.0256 0.0517 0.1835 0.059 Uiso 1 1 calc R
H11G H -0.0696 0.1332 0.2103 0.059 Uiso 1 1 calc R
C12S C 0.1702(2) 0.10715(17) 0.33856(15) 0.0377(4) Uani 1 1 d .
H12E H 0.2231 0.1562 0.3903 0.056 Uiso 1 1 calc R
H12F H 0.2225 0.0760 0.2945 0.056 Uiso 1 1 calc R
H12G H 0.1274 0.0563 0.3548 0.056 Uiso 1 1 calc R
O2S O 0.63766(15) 0.27688(11) 0.69820(10) 0.0357(3) Uani 1 1 d .
N2S N 0.73471(16) 0.43468(12) 0.74711(11) 0.0299(3) Uani 1 1 d .
C2S C 0.7314(2) 0.33626(14) 0.71225(13) 0.0306(4) Uani 1 1 d .
H2S H 0.8073 0.3102 0.6972 0.037 Uiso 1 1 calc R
C21S C 0.8522(2) 0.49979(16) 0.77140(18) 0.0416(5) Uani 1 1 d .
H21A H 0.9220 0.4598 0.7591 0.062 Uiso 1 1 calc R
H21B H 0.8638 0.5405 0.8338 0.062 Uiso 1 1 calc R
H21C H 0.8502 0.5430 0.7377 0.062 Uiso 1 1 calc R
C22S C 0.62266(19) 0.48097(15) 0.77064(14) 0.0326(4) Uani 1 1 d .
H22A H 0.5483 0.4320 0.7431 0.049 Uiso 1 1 calc R
H22B H 0.6172 0.5364 0.7505 0.049 Uiso 1 1 calc R
H22C H 0.6269 0.5057 0.8342 0.049 Uiso 1 1 calc R
H6NB H -0.113(3) 0.393(3) 0.304(2) 0.059(9) Uiso 1 1 d .
H6ND H 0.529(3) 1.188(2) 0.7292(19) 0.043(7) Uiso 1 1 d .

loop_
_atom_site_aniso_label
_atom_site_aniso_U_11
_atom_site_aniso_U_22
_atom_site_aniso_U_33
_atom_site_aniso_U_23
_atom_site_aniso_U_13
_atom_site_aniso_U_12
Cu1 0.02742(13) 0.01822(12) 0.02162(12) 0.00200(9) 0.00356(8) 0.00239(8)
Cu2 0.02335(12) 0.01769(12) 0.02093(12) 0.00342(9) 0.00742(8) 0.00472(8)
O3C 0.0286(6) 0.0175(5) 0.0246(5) 0.0030(4) 0.0106(5) 0.0049(4)
O3A 0.0268(6) 0.0188(5) 0.0300(6) 0.0013(5) 0.0005(5) 0.0024(5)
O6B 0.0252(5) 0.0177(5) 0.0236(5) 0.0031(4) 0.0023(4) 0.0047(4)
O6C 0.0286(6) 0.0219(5) 0.0274(6) 0.0057(5) 0.0117(5) 0.0054(5)
O6A 0.0312(6) 0.0214(5) 0.0232(5) 0.0036(5) -0.0001(5) 0.0004(5)
O6D 0.0346(6) 0.0210(5) 0.0265(6) 0.0027(5) 0.0108(5) 0.0037(5)
N5C 0.0241(6) 0.0196(6) 0.0226(6) 0.0060(5) 0.0073(5) 0.0045(5)
N5B 0.0255(6) 0.0176(6) 0.0227(6) 0.0022(5) 0.0022(5) 0.0029(5)
N5A 0.0262(6) 0.0201(6) 0.0193(6) 0.0039(5) 0.0029(5) 0.0030(5)
N5D 0.0268(6) 0.0183(6) 0.0189(6) 0.0014(5) 0.0032(5) 0.0068(5)
N6C 0.0253(6) 0.0245(6) 0.0264(7) 0.0078(6) 0.0104(5) 0.0038(5)
N6B 0.0263(6) 0.0178(6) 0.0232(6) 0.0017(5) 0.0001(5) 0.0047(5)
N6A 0.0258(6) 0.0222(6) 0.0213(6) 0.0050(6) 0.0003(5) 0.0016(5)
N6D 0.0297(7) 0.0190(6) 0.0203(6) 0.0020(5) 0.0065(5) 0.0065(5)
C1CD 0.0271(7) 0.0203(7) 0.0221(7) 0.0038(6) 0.0073(6) 0.0038(6)
C1AB 0.0298(8) 0.0213(7) 0.0310(8) 0.0057(7) 0.0016(7) 0.0064(7)
C2CD 0.0271(7) 0.0178(6) 0.0219(7) 0.0048(6) 0.0053(6) 0.0062(6)
C2AB 0.0291(8) 0.0197(7) 0.0235(7) 0.0040(6) 0.0007(6) 0.0044(6)
C3C 0.0242(7) 0.0196(7) 0.0192(6) 0.0054(6) 0.0055(5) 0.0066(6)
C3D 0.0266(7) 0.0229(7) 0.0200(7) 0.0052(6) 0.0072(6) 0.0067(6)
C3A 0.0268(7) 0.0203(7) 0.0239(7) 0.0034(6) 0.0050(6) 0.0032(6)
C3B 0.0296(8) 0.0232(8) 0.0284(8) 0.0044(7) -0.0004(6) 0.0050(7)
C4C 0.0255(7) 0.0182(6) 0.0194(6) 0.0048(6) 0.0055(6) 0.0071(6)
C4D 0.0271(7) 0.0194(7) 0.0193(6) 0.0050(6) 0.0050(6) 0.0082(6)
C4B 0.0275(7) 0.0207(7) 0.0239(7) 0.0034(6) 0.0015(6) 0.0036(6)
C4A 0.0265(7) 0.0205(7) 0.0220(7) 0.0049(6) 0.0035(6) 0.0034(6)
C5C 0.0267(7) 0.0204(7) 0.0235(7) 0.0060(6) 0.0067(6) 0.0051(6)
C5B 0.0291(8) 0.0205(7) 0.0241(7) 0.0035(6) 0.0007(6) 0.0050(6)
C5D 0.0279(7) 0.0192(7) 0.0213(7) 0.0051(6) 0.0047(6) 0.0072(6)
C5A 0.0284(7) 0.0196(7) 0.0214(7) 0.0042(6) 0.0031(6) 0.0026(6)
C6B 0.0223(7) 0.0205(7) 0.0195(7) 0.0034(6) 0.0056(5) 0.0049(6)
C6C 0.0242(7) 0.0238(7) 0.0236(7) 0.0072(6) 0.0066(6) 0.0057(6)
C6A 0.0284(7) 0.0229(7) 0.0202(7) 0.0052(6) 0.0043(6) -0.0003(6)
C6D 0.0273(7) 0.0207(7) 0.0197(7) 0.0030(6) 0.0028(6) 0.0060(6)
C7C 0.0249(7) 0.0300(8) 0.0266(8) 0.0100(7) 0.0096(6) 0.0081(7)
C7B 0.0242(7) 0.0196(7) 0.0202(7) 0.0027(6) 0.0048(6) 0.0030(6)
C7A 0.0280(7) 0.0253(7) 0.0207(7) 0.0057(6) 0.0032(6) -0.0015(6)
C7D 0.0311(8) 0.0226(7) 0.0201(7) 0.0034(6) 0.0037(6) 0.0083(6)
C8B 0.0236(7) 0.0251(7) 0.0232(7) 0.0042(6) 0.0059(6) 0.0050(6)
C8A 0.0310(8) 0.0301(8) 0.0227(8) 0.0032(7) 0.0027(6) -0.0005(7)
C8D 0.0311(8) 0.0286(8) 0.0272(8) 0.0049(7) 0.0072(7) 0.0085(7)
C8C 0.0337(9) 0.0319(9) 0.0315(9) 0.0087(8) 0.0144(7) 0.0103(7)
C9B 0.0245(7) 0.0297(8) 0.0250(7) 0.0035(7) 0.0036(6) -0.0008(7)
C9A 0.0345(9) 0.0379(10) 0.0250(8) 0.0032(8) -0.0013(7) -0.0020(8)
C9D 0.0361(9) 0.0352(9) 0.0292(9) 0.0058(8) 0.0103(7) 0.0151(8)
C9C 0.0394(10) 0.0415(11) 0.0353(10) 0.0126(9) 0.0191(8) 0.0153(9)
C10B 0.0342(9) 0.0240(8) 0.0289(8) 0.0014(7) 0.0048(7) -0.0027(7)
C10D 0.0487(11) 0.0293(9) 0.0271(8) 0.0057(7) 0.0094(8) 0.0191(8)
C10A 0.0325(9) 0.0396(10) 0.0325(9) 0.0118(9) -0.0045(7) -0.0004(8)
C10C 0.0325(9) 0.0517(12) 0.0383(10) 0.0222(10) 0.0184(8) 0.0136(9)
C11C 0.0285(8) 0.0441(11) 0.0371(10) 0.0213(9) 0.0095(7) 0.0050(8)
C11D 0.0562(12) 0.0232(8) 0.0270(8) 0.0050(7) 0.0111(8) 0.0103(8)
C11A 0.0349(9) 0.0323(9) 0.0342(9) 0.0099(8) -0.0006(8) 0.0045(8)
C11B 0.0423(10) 0.0202(8) 0.0355(9) 0.0018(7) 0.0002(8) 0.0060(7)
C12B 0.0327(8) 0.0208(8) 0.0311(9) 0.0017(7) -0.0013(7) 0.0061(7)
C12C 0.0275(8) 0.0327(9) 0.0295(8) 0.0132(7) 0.0076(7) 0.0060(7)
C12A 0.0321(8) 0.0267(8) 0.0260(8) 0.0061(7) 0.0004(7) 0.0006(7)
C12D 0.0448(10) 0.0229(8) 0.0249(8) 0.0046(7) 0.0112(7) 0.0064(7)
O1W 0.0526(9) 0.0251(6) 0.0389(8) 0.0122(6) 0.0155(7) 0.0059(6)
O2W 0.0425(8) 0.0347(7) 0.0338(7) 0.0080(6) 0.0044(6) 0.0080(6)
O1S 0.0370(7) 0.0308(7) 0.0351(7) 0.0083(6) 0.0025(6) 0.0137(6)
N1S 0.0321(7) 0.0283(7) 0.0278(7) 0.0079(6) 0.0018(6) 0.0097(6)
C1S 0.0354(9) 0.0296(9) 0.0294(8) 0.0075(7) 0.0060(7) 0.0090(7)
C11S 0.0400(10) 0.0321(9) 0.0371(10) 0.0051(8) -0.0039(8) 0.0054(8)
C12S 0.0392(10) 0.0369(10) 0.0369(10) 0.0132(9) 0.0024(8) 0.0138(9)
O2S 0.0401(7) 0.0287(6) 0.0355(7) 0.0101(6) 0.0034(6) 0.0013(6)
N2S 0.0297(7) 0.0261(7) 0.0368(8) 0.0115(7) 0.0134(6) 0.0089(6)
C2S 0.0364(9) 0.0273(8) 0.0299(8) 0.0106(7) 0.0086(7) 0.0088(7)
C21S 0.0333(9) 0.0299(9) 0.0626(14) 0.0147(10) 0.0182(10) 0.0056(8)
C22S 0.0326(9) 0.0333(9) 0.0368(9) 0.0149(8) 0.0137(7) 0.0130(8)

loop_
_atom_type_symbol
_atom_type_description
_atom_type_scat_dispersion_real
_atom_type_scat_dispersion_imag
_atom_type_scat_source
C C 0.0033 0.0016 'International Tables Vol C Tables 4.2.6.8 and 6.1.1.4'
H H 0.0000 0.0000 'International Tables Vol C Tables 4.2.6.8 and 6.1.1.4'
Cu Cu 0.3201 1.2651 'International Tables Vol C Tables 4.2.6.8 and 6.1.1.4'
N N 0.0061 0.0033 'International Tables Vol C Tables 4.2.6.8 and 6.1.1.4'
O O 0.0106 0.0060 'International Tables Vol C Tables 4.2.6.8 and 6.1.1.4'

loop_
_geom_angle_atom_site_label_1
_geom_angle_atom_site_label_2
_geom_angle_atom_site_label_3
_geom_angle
_geom_angle_site_symmetry_1
_geom_angle_site_symmetry_3
O3A Cu1 N5A 94.32(7) . .
O3A Cu1 O6A 175.11(6) . .
N5A Cu1 O6A 81.57(7) . .
O3A Cu1 O6D 90.30(7) . .
N5A Cu1 O6D 162.11(6) . .
O6A Cu1 O6D 92.85(7) . .
O3A Cu1 N5D 93.07(6) . .
N5A Cu1 N5D 122.02(6) . .
O6A Cu1 N5D 91.36(6) . .
O6D Cu1 N5D 74.86(6) . .
O3C Cu2 O6C 173.24(5) . .
O3C Cu2 N5C 92.84(6) . .
O6C Cu2 N5C 81.39(6) . .
O3C Cu2 O6B 90.49(6) . 1_655
O6C Cu2 O6B 94.31(6) . 1_655
N5C Cu2 O6B 166.18(6) . 1_655
O3C Cu2 N5B 96.86(6) . 1_655
O6C Cu2 N5B 89.19(6) . 1_655
N5C Cu2 N5B 121.63(6) . 1_655
O6B Cu2 N5B 71.16(5) 1_655 1_655
C3C O3C Cu2 127.42(11) . .
C3C O3C O1W 111.04(10) . .
Cu2 O3C O1W 115.64(7) . .
C3A O3A Cu1 126.28(12) . .
C6B O6B Cu2 124.43(11) . 1_455
C6C O6C Cu2 109.99(11) . .
C6A O6A Cu1 110.39(11) . .
C6D O6D Cu1 120.71(11) . .
C5C N5C N6C 117.17(15) . .
C5C N5C Cu2 128.06(12) . .
N6C N5C Cu2 114.71(11) . .
C5B N5B N6B 114.29(15) . .
C5A N5A N6A 117.92(15) . .
C5A N5A Cu1 127.18(13) . .
N6A N5A Cu1 114.69(11) . .
C5D N5D N6D 115.71(15) . .
C5D N5D Cu1 140.52(12) . .
N6D N5D Cu1 103.59(10) . .
C6C N6C N5C 108.53(14) . .
C6B N6B N5B 118.15(15) . .
C6A N6A N5A 108.52(15) . .
C6A N6A O2W 136.18(12) . .
N5A N6A O2W 108.62(10) . .
C6D N6D N5D 117.91(15) . .
C3D C1CD C3C 121.27(16) . .
C3B C1AB C3A 121.95(17) . .
C4D C2CD C4C 121.94(15) . .
C4B C2AB C4A 121.94(16) . .
O3C C3C C1CD 117.64(15) . .
O3C C3C C4C 124.95(14) . .
C1CD C3C C4C 117.38(14) . .
C1CD C3D C4D 121.61(15) . .
O3A C3A C1AB 117.58(16) . .
O3A C3A C4A 125.10(17) . .
C1AB C3A C4A 117.32(15) . .
C1AB C3B C4B 120.98(17) . .
C2CD C4C C3C 119.47(15) . .
C2CD C4C C5C 117.79(15) . .
C3C C4C C5C 122.73(14) . .
C2CD C4D C3D 117.99(15) . .
C2CD C4D C5D 120.67(15) . .
C3D C4D C5D 121.33(15) . .
C2AB C4B C3B 118.47(16) . .
C2AB C4B C5B 119.52(16) . .
C3B C4B C5B 122.01(17) . .
C2AB C4A C3A 119.32(16) . .
C2AB C4A C5A 117.26(16) . .
C3A C4A C5A 123.42(15) . .
N5C C5C C4C 123.79(16) . .
N5B C5B C4B 121.86(16) . .
N5D C5D C4D 120.49(16) . .
N5A C5A C4A 123.44(16) . .
O6B C6B N6B 122.10(15) . .
O6B C6B C7B 119.58(15) . .
N6B C6B C7B 118.32(15) . .
O6C C6C N6C 125.38(15) . .
O6C C6C C7C 117.83(15) . .
N6C C6C C7C 116.79(16) . .
O6A C6A N6A 124.75(17) . .
O6A C6A C7A 117.00(15) . .
N6A C6A C7A 118.20(16) . .
O6D C6D N6D 122.33(15) . .
O6D C6D C7D 119.15(16) . .
N6D C6D C7D 118.50(16) . .
C8C C7C C12C 119.60(17) . .
C8C C7C C6C 119.36(17) . .
C12C C7C C6C 121.04(16) . .
C8B C7B C12B 119.13(16) . .
C8B C7B C6B 117.58(15) . .
C12B C7B C6B 123.29(16) . .
C12A C7A C8A 118.93(18) . .
C12A C7A C6A 122.92(16) . .
C8A C7A C6A 118.15(17) . .
C12D C7D C8D 120.03(17) . .
C12D C7D C6D 122.86(17) . .
C8D C7D C6D 117.11(17) . .
C9B C8B C7B 120.56(17) . .
C9A C8A C7A 120.40(19) . .
C9D C8D C7D 119.85(19) . .
C9C C8C C7C 120.04(19) . .
C10B C9B C8B 120.24(17) . .
C10A C9A C8A 120.39(18) . .
C10D C9D C8D 120.02(19) . .
C10C C9C C8C 120.1(2) . .
C9B C10B C11B 119.65(17) . .
C11D C10D C9D 120.19(18) . .
C9A C10A C11A 119.73(19) . .
C9C C10C C11C 120.30(18) . .
C10C C11C C12C 119.7(2) . .
C10D C11D C12D 120.3(2) . .
C10A C11A C12A 120.3(2) . .
C10B C11B C12B 120.53(19) . .
C11B C12B C7B 119.89(18) . .
C11C C12C C7C 120.20(18) . .
C11A C12A C7A 120.20(17) . .
C7D C12D C11D 119.54(19) . .
O3C O1W O2W 115.90(7) . .
O3C O1W O2W 127.01(8) . 2_666
O2W O1W O2W 97.73(7) . 2_666
O1W O2W O1W 82.27(7) . 2_666
O1W O2W N6A 123.74(8) . .
O1W O2W N6A 95.16(7) 2_666 .
C1S N1S C12S 121.79(18) . .
C1S N1S C11S 121.43(18) . .
C12S N1S C11S 116.78(18) . .
O1S C1S N1S 125.7(2) . .
C2S N2S C21S 121.51(17) . .
C2S N2S C22S 121.30(17) . .
C21S N2S C22S 116.90(16) . .
O2S C2S N2S 124.81(19) . .

loop_
_geom_bond_atom_site_label_1
_geom_bond_atom_site_label_2
_geom_bond_distance
_geom_bond_site_symmetry_2
Cu1 O3A 1.9065(15) .
Cu1 N5A 1.9253(16) .
Cu1 O6A 1.9365(15) .
Cu1 O6D 1.9750(14) .
Cu1 N5D 2.3812(17) .
Cu2 O3C 1.9043(13) .
Cu2 O6C 1.9351(13) .
Cu2 N5C 1.9388(15) .
Cu2 O6B 1.9905(14) 1_655
Cu2 N5B 2.5297(17) 1_655
O3C C3C 1.3134(19) .
O3C O1W 2.798(2) .
O3A C3A 1.300(2) .
O6B C6B 1.248(2) .
O6B Cu2 1.9904(14) 1_455
O6C C6C 1.295(2) .
O6A C6A 1.288(2) .
O6D C6D 1.244(2) .
N5C C5C 1.291(2) .
N5C N6C 1.3926(19) .
N5B C5B 1.292(2) .
N5B N6B 1.388(2) .
N5A C5A 1.294(2) .
N5A N6A 1.401(2) .
N5D C5D 1.284(2) .
N5D N6D 1.3894(19) .
N6C C6C 1.319(2) .
N6B C6B 1.343(2) .
N6A C6A 1.329(2) .
N6A O2W 2.932(2) .
N6D C6D 1.345(2) .
C1CD C3D 1.371(2) .
C1CD C3C 1.423(2) .
C1AB C3B 1.369(2) .
C1AB C3A 1.424(3) .
C2CD C4D 1.386(2) .
C2CD C4C 1.409(2) .
C2AB C4B 1.391(2) .
C2AB C4A 1.410(2) .
C3C C4C 1.427(2) .
C3D C4D 1.405(2) .
C3A C4A 1.436(2) .
C3B C4B 1.412(3) .
C4C C5C 1.444(2) .
C4D C5D 1.462(2) .
C4B C5B 1.452(2) .
C4A C5A 1.446(3) .
C6B C7B 1.490(2) .
C6C C7C 1.487(2) .
C6A C7A 1.486(3) .
C6D C7D 1.484(2) .
C7C C8C 1.395(3) .
C7C C12C 1.398(3) .
C7B C8B 1.393(2) .
C7B C12B 1.396(3) .
C7A C12A 1.394(3) .
C7A C8A 1.402(2) .
C7D C12D 1.388(3) .
C7D C8D 1.395(3) .
C8B C9B 1.389(2) .
C8A C9A 1.389(3) .
C8D C9D 1.391(3) .
C8C C9C 1.394(3) .
C9B C10B 1.383(3) .
C9A C10A 1.381(3) .
C9D C10D 1.383(3) .
C9C C10C 1.387(3) .
C10B C11B 1.387(3) .
C10D C11D 1.382(3) .
C10A C11A 1.392(3) .
C10C C11C 1.391(3) .
C11C C12C 1.395(3) .
C11D C12D 1.395(3) .
C11A C12A 1.394(3) .
C11B C12B 1.393(3) .
O1W O2W 2.825(2) .
O1W O2W 2.826(3) 2_666
O2W O1W 2.826(3) 2_666
O1S C1S 1.226(3) .
N1S C1S 1.333(3) .
N1S C12S 1.439(3) .
N1S C11S 1.456(3) .
O2S C2S 1.227(3) .
N2S C2S 1.333(2) .
N2S C21S 1.452(3) .
N2S C22S 1.453(2) .

loop_
_geom_hbond_atom_site_label_D
_geom_hbond_atom_site_label_H
_geom_hbond_atom_site_label_A
_geom_hbond_distance_DH
_geom_hbond_distance_HA
_geom_hbond_distance_DA
_geom_hbond_angle_DHA
_geom_hbond_site_symmetry_A
N6B H6NB O1S 0.93(4) 1.93(4) 2.835(2) 163(3) .
N6D H6ND O2S 0.92(3) 1.93(3) 2.809(2) 160(3) 1_565
